data_4102415
loop_
_publ_author_name
'K. C. Nicolaou'
'Adrian Ortiz'
'Hongjun Zhang'
'Philippe Dagneau'
'Andreas Lanver'
'Michael P. Jennings'
'Stellios Arseniyadis'
'Raffaella Faraoni'
'Dimitrios E. Lizos'

_publ_section_title
;
 Total Synthesis and Structural Revision of Vannusals A and B: Synthesis
 of the Originally Assigned Structure of Vannusal B
;
_journal_name_full 'Journal of the American Chemical Society'
_journal_page_first 7138
_journal_page_last 7152
_journal_paper_doi 10.1021/ja100740t
_journal_volume 132
_journal_year 2010
_chemical_formula_sum 'C20 H25 Br N O3'
_chemical_formula_weight 407.32
_chemical_name_systematic
; 
 ? 
;
_space_group_IT_number 19
_symmetry_cell_setting orthorhombic
_symmetry_space_group_name_Hall 'P 2ac 2ab'
_symmetry_space_group_name_H-M 'P 21 21 21'
_atom_sites_solution_hydrogens geom
_atom_sites_solution_primary direct
_atom_sites_solution_secondary difmap
_audit_creation_method SHELXL-97
_cell_angle_alpha 90.00
_cell_angle_beta 90.00
_cell_angle_gamma 90.00
_cell_formula_units_Z 4
_cell_length_a 6.8795(14)
_cell_length_b 14.854(3)
_cell_length_c 19.609(4)
_cell_measurement_reflns_used 6472
_cell_measurement_temperature 296(2)
_cell_measurement_theta_max 23.86
_cell_measurement_theta_min 2.49
_cell_volume 2003.8(7)
_computing_cell_refinement 'Bruker SMART'
_computing_data_collection 'Bruker SMART'
_computing_data_reduction 'Bruker SAINT+'
_computing_molecular_graphics 'Bruker SHELXTL'
_computing_publication_material 'Bruker SHELXTL'
_computing_structure_refinement 'SHELXL-97 (Sheldrick, 1997)'
_computing_structure_solution 'SHELXS-97 (Sheldrick, 1997)'
_diffrn_ambient_temperature 296(2)
_diffrn_measured_fraction_theta_full 0.994
_diffrn_measured_fraction_theta_max 0.994
_diffrn_measurement_device_type 'CCD area detector'
_diffrn_measurement_method 'phi and omega scans'
_diffrn_radiation_monochromator graphite
_diffrn_radiation_source 'fine-focus sealed tube'
_diffrn_radiation_type MoK\a
_diffrn_radiation_wavelength 0.71073
_diffrn_reflns_av_R_equivalents 0.0292
_diffrn_reflns_av_sigmaI/netI 0.0496
_diffrn_reflns_limit_h_max 8
_diffrn_reflns_limit_h_min -8
_diffrn_reflns_limit_k_max 19
_diffrn_reflns_limit_k_min -17
_diffrn_reflns_limit_l_max 25
_diffrn_reflns_limit_l_min -25
_diffrn_reflns_number 18616
_diffrn_reflns_theta_full 28.00
_diffrn_reflns_theta_max 28.00
_diffrn_reflns_theta_min 1.72
_diffrn_standards_decay_% 1
_exptl_absorpt_coefficient_mu 2.069
_exptl_absorpt_correction_T_max 0.7466
_exptl_absorpt_correction_T_min 0.5853
_exptl_absorpt_correction_type multi-scan
_exptl_absorpt_process_details 'SADABS (Sheldrick, 1999)'
_exptl_crystal_colour Colorless
_exptl_crystal_density_diffrn 1.350
_exptl_crystal_density_meas 0
_exptl_crystal_density_method 'not measured'
_exptl_crystal_description Parallelepiped
_exptl_crystal_F_000 844
_exptl_crystal_size_max 0.29
_exptl_crystal_size_mid 0.21
_exptl_crystal_size_min 0.15
_refine_diff_density_max 0.642
_refine_diff_density_min -0.298
_refine_diff_density_rms 0.057
_refine_ls_abs_structure_details 'Flack H D (1983), Acta Cryst. A39, 876-881'
_refine_ls_abs_structure_Flack 0.004(14)
_refine_ls_extinction_method none
_refine_ls_goodness_of_fit_ref 1.015
_refine_ls_hydrogen_treatment constr
_refine_ls_matrix_type full
_refine_ls_number_parameters 228
_refine_ls_number_reflns 4809
_refine_ls_number_restraints 0
_refine_ls_restrained_S_all 1.015
_refine_ls_R_factor_all 0.0889
_refine_ls_R_factor_gt 0.0529
_refine_ls_shift/su_max 0.150
_refine_ls_shift/su_mean 0.025
_refine_ls_structure_factor_coef Fsqd
_refine_ls_weighting_details 'calc w=1/[\s^2^(Fo^2^)+(0.0800P)^2^+0.3300P] where P=(Fo^2^+2Fc^2^)/3'
_refine_ls_weighting_scheme calc
_refine_ls_wR_factor_gt 0.1379
_refine_ls_wR_factor_ref 0.1576
_reflns_number_gt 3015
_reflns_number_total 4809
_reflns_threshold_expression >2sigma(I)
_cod_data_source_file ja100740t_si_002.cif
_cod_data_source_block hz1302
_cod_database_code 4102415

loop_
_symmetry_equiv_pos_as_xyz
'x, y, z'
'-x+1/2, -y, z+1/2'
'-x, y+1/2, -z+1/2'
'x+1/2, -y+1/2, -z'

loop_
_atom_site_label
_atom_site_type_symbol
_atom_site_fract_x
_atom_site_fract_y
_atom_site_fract_z
_atom_site_U_iso_or_equiv
_atom_site_adp_type
_atom_site_occupancy
_atom_site_symmetry_multiplicity
_atom_site_calc_flag
_atom_site_refinement_flags
Br1 Br 0.71759(11) 0.20317(4) 0.64476(3) 0.1076(3) Uani 1 1 d .
O1 O 0.5899(4) 0.61055(17) 0.36736(13) 0.0627(6) Uani 1 1 d .
O2 O 0.3699(4) 0.5447(2) 0.43667(15) 0.0740(8) Uani 1 1 d .
O3 O 0.0390(5) 0.5259(3) 0.3595(2) 0.1115(14) Uani 1 1 d .
H3 H 0.1160 0.5471 0.3871 0.134 Uiso 1 1 calc R
N1 N 0.6902(4) 0.5014(2) 0.43349(17) 0.0647(8) Uani 1 1 d .
C1 C 0.3011(7) 0.7433(3) 0.2448(3) 0.0862(13) Uani 1 1 d .
H1A H 0.3309 0.7515 0.1969 0.103 Uiso 1 1 calc R
H1B H 0.1612 0.7461 0.2507 0.103 Uiso 1 1 calc R
C2 C 0.4008(8) 0.8159(3) 0.2878(2) 0.0861(13) Uani 1 1 d .
H2A H 0.3053 0.8493 0.3140 0.103 Uiso 1 1 calc R
H2B H 0.4703 0.8577 0.2586 0.103 Uiso 1 1 calc R
C3 C 0.5429(7) 0.7671(3) 0.3356(2) 0.0737(11) Uani 1 1 d .
H3A H 0.6636 0.7586 0.3099 0.088 Uiso 1 1 calc R
C4 C 0.4493(6) 0.6746(2) 0.3421(2) 0.0624(9) Uani 1 1 d .
H4 H 0.3379 0.6776 0.3731 0.075 Uiso 1 1 calc R
C5 C 0.3801(6) 0.6521(3) 0.2702(2) 0.0646(10) Uani 1 1 d .
H5 H 0.4969 0.6394 0.2433 0.078 Uiso 1 1 calc R
C6 C 0.2497(6) 0.5699(3) 0.2638(2) 0.0677(9) Uani 1 1 d .
H6 H 0.3191 0.5194 0.2849 0.081 Uiso 1 1 calc R
C7 C 0.2064(8) 0.5428(4) 0.1904(3) 0.0909(13) Uani 1 1 d .
H7A H 0.1895 0.5955 0.1617 0.109 Uiso 1 1 calc R
H7B H 0.3103 0.5061 0.1719 0.109 Uiso 1 1 calc R
C8 C 0.0207(9) 0.4900(4) 0.1954(3) 0.1089(18) Uani 1 1 d .
H8A H -0.0474 0.4897 0.1520 0.131 Uiso 1 1 calc R
H8B H 0.0465 0.4283 0.2089 0.131 Uiso 1 1 calc R
C9 C -0.0925(7) 0.5367(6) 0.2473(4) 0.125(2) Uani 1 1 d .
H9A H -0.1806 0.4950 0.2695 0.150 Uiso 1 1 calc R
H9B H -0.1686 0.5844 0.2266 0.150 Uiso 1 1 calc R
C10 C 0.0478(6) 0.5754(3) 0.2985(2) 0.0704(11) Uani 1 1 d .
H10 H 0.0149 0.6385 0.3075 0.084 Uiso 1 1 calc R
C11 C 0.5968(11) 0.8115(4) 0.3997(3) 0.1040(18) Uani 1 1 d .
C12 C 0.7846(16) 0.8180(6) 0.4166(4) 0.169(4) Uani 1 1 d .
H12A H 0.8794 0.7946 0.3879 0.203 Uiso 1 1 calc R
H12B H 0.8204 0.8460 0.4571 0.203 Uiso 1 1 calc R
C13 C 0.4370(17) 0.8458(6) 0.4441(4) 0.177(4) Uani 1 1 d .
H13A H 0.4865 0.8569 0.4891 0.213 Uiso 1 1 calc R
H13B H 0.3351 0.8017 0.4464 0.213 Uiso 1 1 calc R
H13C H 0.3865 0.9007 0.4253 0.213 Uiso 1 1 calc R
C14 C 0.5353(5) 0.5512(3) 0.41465(19) 0.0575(9) Uani 1 1 d .
C15 C 0.6883(6) 0.4329(3) 0.48327(18) 0.0610(9) Uani 1 1 d .
C16 C 0.8631(6) 0.4094(3) 0.5126(2) 0.0790(12) Uani 1 1 d .
H16 H 0.9756 0.4400 0.5002 0.095 Uiso 1 1 calc R
C17 C 0.8735(8) 0.3411(4) 0.5601(3) 0.0883(14) Uani 1 1 d .
H17 H 0.9928 0.3247 0.5785 0.106 Uiso 1 1 calc R
C18 C 0.7092(7) 0.2982(3) 0.57976(18) 0.0720(10) Uani 1 1 d .
C19 C 0.5343(8) 0.3201(3) 0.5520(2) 0.0812(12) Uani 1 1 d .
H19 H 0.4225 0.2897 0.5655 0.097 Uiso 1 1 calc R
C20 C 0.5230(7) 0.3880(3) 0.5035(2) 0.0795(13) Uani 1 1 d .
H20 H 0.4034 0.4032 0.4846 0.095 Uiso 1 1 calc R

loop_
_atom_site_aniso_label
_atom_site_aniso_U_11
_atom_site_aniso_U_22
_atom_site_aniso_U_33
_atom_site_aniso_U_23
_atom_site_aniso_U_13
_atom_site_aniso_U_12
Br1 0.1494(5) 0.0927(4) 0.0808(3) 0.0328(2) 0.0052(3) 0.0137(4)
O1 0.0531(13) 0.0602(15) 0.0750(16) 0.0141(12) 0.0047(12) 0.0042(11)
O2 0.0592(17) 0.087(2) 0.0759(17) 0.0242(15) 0.0116(13) 0.0108(15)
O3 0.0577(18) 0.152(3) 0.125(3) 0.056(3) -0.0004(19) -0.015(2)
N1 0.0498(16) 0.0668(19) 0.0776(19) 0.0172(16) -0.0039(15) -0.0038(15)
C1 0.074(2) 0.078(3) 0.106(3) 0.030(3) -0.009(3) 0.007(2)
C2 0.102(3) 0.064(3) 0.092(3) 0.013(2) 0.008(3) 0.015(2)
C3 0.084(3) 0.057(2) 0.080(3) 0.0088(19) 0.006(2) -0.001(2)
C4 0.059(2) 0.056(2) 0.073(2) 0.0071(17) 0.0028(18) 0.0062(17)
C5 0.0534(19) 0.064(2) 0.076(2) 0.0130(19) -0.0008(18) 0.0071(18)
C6 0.057(2) 0.064(2) 0.082(2) 0.0034(18) -0.0004(19) 0.0077(19)
C7 0.086(3) 0.095(3) 0.092(3) -0.012(2) 0.000(3) -0.002(3)
C8 0.102(4) 0.116(4) 0.109(4) -0.021(3) -0.006(3) -0.025(4)
C9 0.063(3) 0.178(7) 0.133(5) -0.052(5) -0.006(3) -0.006(4)
C10 0.061(2) 0.066(2) 0.084(3) 0.003(2) -0.004(2) 0.004(2)
C11 0.157(5) 0.063(3) 0.092(3) 0.001(3) -0.015(4) -0.015(3)
C12 0.235(10) 0.155(7) 0.116(5) -0.002(5) -0.062(6) -0.069(7)
C13 0.281(12) 0.138(6) 0.112(5) -0.044(5) 0.018(7) 0.024(8)
C14 0.053(2) 0.058(2) 0.061(2) 0.0017(16) -0.0011(17) -0.0006(17)
C15 0.064(2) 0.060(2) 0.0587(18) 0.0056(16) -0.0024(17) -0.0008(19)
C16 0.062(2) 0.082(3) 0.093(3) 0.028(3) -0.009(2) 0.002(2)
C17 0.075(3) 0.096(4) 0.094(3) 0.021(3) -0.018(3) 0.008(3)
C18 0.100(3) 0.062(2) 0.0537(18) 0.0075(16) -0.003(2) 0.006(3)
C19 0.088(3) 0.075(3) 0.080(3) 0.016(2) 0.007(2) -0.012(2)
C20 0.063(3) 0.084(3) 0.091(3) 0.022(3) -0.007(2) -0.009(2)

loop_
_atom_type_symbol
_atom_type_description
_atom_type_scat_dispersion_real
_atom_type_scat_dispersion_imag
_atom_type_scat_source
C C 0.0033 0.0016 'International Tables Vol C Tables 4.2.6.8 and 6.1.1.4'
H H 0.0000 0.0000 'International Tables Vol C Tables 4.2.6.8 and 6.1.1.4'
N N 0.0061 0.0033 'International Tables Vol C Tables 4.2.6.8 and 6.1.1.4'
O O 0.0106 0.0060 'International Tables Vol C Tables 4.2.6.8 and 6.1.1.4'
Br Br -0.2901 2.4595 'International Tables Vol C Tables 4.2.6.8 and 6.1.1.4'

loop_
_geom_angle_atom_site_label_1
_geom_angle_atom_site_label_2
_geom_angle_atom_site_label_3
_geom_angle
C14 O1 C4 119.0(3)
C14 N1 C15 125.3(3)
C2 C1 C5 106.5(4)
C1 C2 C3 106.8(4)
C11 C3 C4 116.2(4)
C11 C3 C2 118.2(4)
C4 C3 C2 102.0(4)
O1 C4 C3 109.8(3)
O1 C4 C5 112.5(3)
C3 C4 C5 104.6(3)
C6 C5 C4 115.8(3)
C6 C5 C1 118.1(3)
C4 C5 C1 102.5(3)
C7 C6 C5 113.9(4)
C7 C6 C10 104.6(4)
C5 C6 C10 116.8(3)
C8 C7 C6 104.0(4)
C9 C8 C7 104.6(5)
C8 C9 C10 107.7(4)
O3 C10 C9 109.9(5)
O3 C10 C6 112.6(3)
C9 C10 C6 105.2(4)
C12 C11 C3 119.3(7)
C12 C11 C13 122.8(7)
C3 C11 C13 117.8(6)
O2 C14 O1 124.1(3)
O2 C14 N1 126.6(3)
O1 C14 N1 109.3(3)
C20 C15 C16 118.6(3)
C20 C15 N1 123.8(4)
C16 C15 N1 117.6(3)
C17 C16 C15 120.9(4)
C18 C17 C16 119.7(4)
C17 C18 C19 120.8(4)
C17 C18 Br1 121.0(3)
C19 C18 Br1 118.2(3)
C18 C19 C20 119.8(4)
C15 C20 C19 120.2(4)

loop_
_geom_bond_atom_site_label_1
_geom_bond_atom_site_label_2
_geom_bond_distance
Br1 C18 1.903(4)
O1 C14 1.334(4)
O1 C4 1.444(4)
O2 C14 1.221(5)
O3 C10 1.405(5)
N1 C14 1.349(5)
N1 C15 1.410(5)
C1 C2 1.530(7)
C1 C5 1.542(6)
C2 C3 1.537(6)
C3 C11 1.466(7)
C3 C4 1.523(6)
C4 C5 1.525(6)
C5 C6 1.520(6)
C6 C7 1.525(6)
C6 C10 1.548(6)
C7 C8 1.502(8)
C8 C9 1.457(8)
C9 C10 1.507(7)
C11 C12 1.337(11)
C11 C13 1.492(11)
C15 C20 1.376(6)
C15 C16 1.378(6)
C16 C17 1.378(6)
C17 C18 1.354(7)
C18 C19 1.360(7)
C19 C20 1.389(6)

loop_
_geom_torsion_atom_site_label_1
_geom_torsion_atom_site_label_2
_geom_torsion_atom_site_label_3
_geom_torsion_atom_site_label_4
_geom_torsion
C5 C1 C2 C3 2.3(5)
C1 C2 C3 C11 -155.0(5)
C1 C2 C3 C4 -26.3(5)
C14 O1 C4 C3 137.8(3)
C14 O1 C4 C5 -106.2(4)
C11 C3 C4 O1 -67.9(5)
C2 C3 C4 O1 162.1(3)
C11 C3 C4 C5 171.1(5)
C2 C3 C4 C5 41.2(4)
O1 C4 C5 C6 70.9(4)
C3 C4 C5 C6 -169.9(3)
O1 C4 C5 C1 -159.1(3)
C3 C4 C5 C1 -39.9(4)
C2 C1 C5 C6 151.3(4)
C2 C1 C5 C4 22.7(4)
C4 C5 C6 C7 -172.3(4)
C1 C5 C6 C7 65.7(5)
C4 C5 C6 C10 65.4(5)
C1 C5 C6 C10 -56.6(5)
C5 C6 C7 C8 -157.2(4)
C10 C6 C7 C8 -28.5(5)
C6 C7 C8 C9 37.8(7)
C7 C8 C9 C10 -32.5(8)
C8 C9 C10 O3 -107.3(6)
C8 C9 C10 C6 14.2(7)
C7 C6 C10 O3 128.9(4)
C5 C6 C10 O3 -104.2(4)
C7 C6 C10 C9 9.2(5)
C5 C6 C10 C9 136.1(5)
C4 C3 C11 C12 107.7(7)
C2 C3 C11 C12 -130.6(7)
C4 C3 C11 C13 -71.0(7)
C2 C3 C11 C13 50.7(7)
C4 O1 C14 O2 2.9(6)
C4 O1 C14 N1 -176.8(3)
C15 N1 C14 O2 -0.8(6)
C15 N1 C14 O1 178.9(3)
C14 N1 C15 C20 21.7(6)
C14 N1 C15 C16 -158.9(4)
C20 C15 C16 C17 1.4(7)
N1 C15 C16 C17 -178.0(4)
C15 C16 C17 C18 -2.0(8)
C16 C17 C18 C19 1.6(8)
C16 C17 C18 Br1 179.6(4)
C17 C18 C19 C20 -0.8(7)
Br1 C18 C19 C20 -178.9(3)
C16 C15 C20 C19 -0.6(7)
N1 C15 C20 C19 178.8(4)
C18 C19 C20 C15 0.2(7)

loop_
_cod_related_entry_id
_cod_related_entry_database
_cod_related_entry_code
1 ChemSpider 30660107
